data_1560042
loop_
_publ_author_name
'Rajkumar, Madhu'
'Desiraju, Gautam R.'

_publ_section_title
;
 Quaternary and quinary molecular solids based on structural inequivalence
 and combinatorial approaches: 2-nitroresorcinol and
 4,6-dichlororesorcinol
;
_journal_issue 2
_journal_name_full IUCrJ
_journal_page_first 178
_journal_page_last 185
_journal_paper_doi 10.1107/S2052252520016589
_journal_volume 8
_journal_year 2021
_chemical_formula_moiety 'C6 H5 N O4, 1.5(C8 H12 N2)'
_chemical_formula_sum 'C18 H23 N4 O4'
_chemical_formula_weight 359.40
_space_group_crystal_system triclinic
_space_group_IT_number 2
_space_group_name_Hall '-P 1'
_space_group_name_H-M_alt 'P -1'
_atom_sites_solution_hydrogens mixed
_audit_creation_method SHELXL-2018/3
_cell_angle_alpha 79.304(6)
_cell_angle_beta 82.008(6)
_cell_angle_gamma 65.214(5)
_cell_formula_units_Z 2
_cell_length_a 7.658(2)
_cell_length_b 9.277(3)
_cell_length_c 15.152(5)
_cell_measurement_reflns_used 5527
_cell_measurement_temperature 150(2)
_cell_measurement_theta_max 27.7
_cell_measurement_theta_min 3.0
_cell_volume 958.0(5)
_computing_structure_refinement 'SHELXL-2018/3 (Sheldrick, 2018)'
_computing_structure_solution 'SHELXT 2014/5 (Sheldrick, 2014)'
_diffrn_ambient_temperature 150(2)
_diffrn_measured_fraction_theta_full 0.987
_diffrn_measured_fraction_theta_max 0.987
_diffrn_measurement_device_type 'Rigaku Mercury375R (2x2 bin mode)'
_diffrn_measurement_method 'profile data from \w-scans'
_diffrn_radiation_type MoK\a
_diffrn_radiation_wavelength 0.71075
_diffrn_reflns_av_R_equivalents 0.0589
_diffrn_reflns_av_unetI/netI 0.0706
_diffrn_reflns_Laue_measured_fraction_full 0.987
_diffrn_reflns_Laue_measured_fraction_max 0.987
_diffrn_reflns_limit_h_max 9
_diffrn_reflns_limit_h_min -9
_diffrn_reflns_limit_k_max 11
_diffrn_reflns_limit_k_min -11
_diffrn_reflns_limit_l_max 18
_diffrn_reflns_limit_l_min -18
_diffrn_reflns_number 6882
_diffrn_reflns_point_group_measured_fraction_full 0.987
_diffrn_reflns_point_group_measured_fraction_max 0.987
_diffrn_reflns_theta_full 25.000
_diffrn_reflns_theta_max 25.000
_diffrn_reflns_theta_min 2.965
_diffrn_source 'Sealed Tube'
_exptl_absorpt_coefficient_mu 0.090
_exptl_absorpt_correction_T_max 1.000
_exptl_absorpt_correction_T_min 0.683
_exptl_absorpt_correction_type multi-scan
_exptl_absorpt_process_details 'Jacobson, R. (1998) Private communication'
_exptl_crystal_colour Yellow
_exptl_crystal_density_diffrn 1.246
_exptl_crystal_description Block
_exptl_crystal_F_000 382
_exptl_crystal_size_max 0.200
_exptl_crystal_size_mid 0.200
_exptl_crystal_size_min 0.200
_refine_diff_density_max 0.267
_refine_diff_density_min -0.248
_refine_diff_density_rms 0.064
_refine_ls_extinction_coef 0.020(8)
_refine_ls_extinction_expression Fc^*^=kFc[1+0.001xFc^2^\l^3^/sin(2\q)]^-1/4^
_refine_ls_extinction_method 'SHELXL-2018/3 (Sheldrick 2018)'
_refine_ls_goodness_of_fit_ref 1.109
_refine_ls_hydrogen_treatment mixed
_refine_ls_matrix_type full
_refine_ls_number_parameters 247
_refine_ls_number_reflns 3305
_refine_ls_number_restraints 0
_refine_ls_restrained_S_all 1.109
_refine_ls_R_factor_all 0.1270
_refine_ls_R_factor_gt 0.0781
_refine_ls_shift/su_max 0.000
_refine_ls_shift/su_mean 0.000
_refine_ls_structure_factor_coef Fsqd
_refine_ls_weighting_details 'w=1/[\s^2^(Fo^2^)+(0.1220P)^2^+0.3342P] where P=(Fo^2^+2Fc^2^)/3'
_refine_ls_weighting_scheme calc
_refine_ls_wR_factor_gt 0.2296
_refine_ls_wR_factor_ref 0.2532
_reflns_Friedel_coverage 0.000
_reflns_number_gt 1894
_reflns_number_total 3305
_reflns_threshold_expression 'I > 2\s(I)'
_cod_data_source_file yc5029.cif
_cod_data_source_block 2NRES-TMP
_cod_depositor_comments
;
The following automatic conversions were performed:

data item '_exptl_absorpt_correction_type' value 'Multi-scan' was
changed to 'multi-scan' in accordance with the
/home/data/users/saulius/crontab/automatic-downloads/rss-feeds/IUCr/lib/dictionaries/cif_core.dic
dictionary named 'cif_core.dic' version 2.4.2 last updated on
2011-04-26.

Automatic conversion script
Id: cif_fix_values 7556 2019-12-06 15:28:31Z antanas 

 Adding full bibliography for 1560041--1560072.cif.
;
_cod_original_cell_volume 957.9(5)
_cod_database_code 1560042
_shelx_shelxl_version_number 2018/3
_shelx_space_group_comment
;
The symmetry employed for this shelxl refinement is uniquely defined
by the following loop, which should always be used as a source of
symmetry information in preference to the above space-group names.
They are only intended as comments.
;
_shelx_estimated_absorpt_t_min 0.982
_shelx_estimated_absorpt_t_max 0.982

loop_
_space_group_symop_operation_xyz
'x, y, z'
'-x, -y, -z'

loop_
_atom_site_label
_atom_site_type_symbol
_atom_site_fract_x
_atom_site_fract_y
_atom_site_fract_z
_atom_site_U_iso_or_equiv
_atom_site_adp_type
_atom_site_occupancy
_atom_site_site_symmetry_order
_atom_site_calc_flag
_atom_site_refinement_flags_posn
_atom_site_refinement_flags_adp
_atom_site_refinement_flags_occupancy
_atom_site_disorder_assembly
_atom_site_disorder_group
O2 O 0.0736(4) 0.6091(4) 0.6982(2) 0.0558(9) Uani 1 1 d . . . . .
H2 H 0.063749 0.694471 0.667492 0.084 Uiso 1 1 calc R U . . .
O1 O 0.4591(5) 0.1968(4) 0.9072(2) 0.0594(10) Uani 1 1 d . . . . .
N1 N 0.8110(5) 0.0571(4) 0.9808(2) 0.0460(10) Uani 1 1 d . . . . .
N2 N 0.0330(5) 0.8706(4) 0.5667(2) 0.0417(9) Uani 1 1 d . . . . .
N4 N 0.1161(5) 0.3582(4) 0.8311(3) 0.0454(9) Uani 1 1 d . . . . .
O4 O -0.0012(6) 0.4247(5) 0.8885(3) 0.0847(13) Uani 1 1 d . . . . .
N3 N 0.4585(5) 0.1495(4) 0.4485(3) 0.0499(10) Uani 1 1 d . . . . .
C2 C 0.2505(6) 0.5352(5) 0.7326(3) 0.0396(10) Uani 1 1 d . . . . .
C6 C 0.4516(6) 0.3189(5) 0.8416(3) 0.0413(10) Uani 1 1 d . . . . .
C12 C 0.0183(5) 0.8559(5) 0.4815(3) 0.0382(10) Uani 1 1 d . . . . .
C1 C 0.2772(6) 0.4050(5) 0.8002(2) 0.0374(10) Uani 1 1 d . . . . .
C13 C 0.0167(6) 1.0116(5) 0.5863(3) 0.0404(10) Uani 1 1 d . . . . .
C16 C 0.4877(6) 0.1261(5) 0.5365(3) 0.0449(11) Uani 1 1 d . . . . .
C17 C 0.4700(6) 0.0246(5) 0.4112(3) 0.0453(11) Uani 1 1 d . . . . .
C3 C 0.4047(6) 0.5778(5) 0.7036(3) 0.0449(11) Uani 1 1 d . . . . .
H3 H 0.391161 0.663619 0.658206 0.054 Uiso 1 1 calc R U . . .
C8 C 0.9390(6) -0.0818(5) 0.9550(3) 0.0444(11) Uani 1 1 d . . . . .
O3 O 0.1069(6) 0.2522(6) 0.7987(3) 0.1051(16) Uani 1 1 d . . . . .
C5 C 0.6034(6) 0.3644(5) 0.8106(3) 0.0487(11) Uani 1 1 d . . . . .
H5 H 0.721908 0.308864 0.835766 0.058 Uiso 1 1 calc R U . . .
C9 C 0.8692(6) 0.1410(5) 1.0252(3) 0.0466(11) Uani 1 1 d . . . . .
C4 C 0.5787(6) 0.4918(5) 0.7427(3) 0.0502(12) Uani 1 1 d . . . . .
H4 H 0.681737 0.520521 0.722736 0.060 Uiso 1 1 calc R U . . .
C7 C 0.8639(8) -0.1719(6) 0.9075(3) 0.0601(13) Uani 1 1 d . . . . .
H7A H 0.868205 -0.267750 0.946088 0.090 Uiso 1 1 calc R U . . .
H7B H 0.942536 -0.199802 0.853017 0.090 Uiso 1 1 calc R U . . .
H7C H 0.733239 -0.105245 0.893241 0.090 Uiso 1 1 calc R U . . .
C14 C 0.0339(8) 1.0218(6) 0.6825(3) 0.0583(13) Uani 1 1 d . . . . .
H14A H -0.088596 1.091322 0.707349 0.087 Uiso 1 1 calc R U . . .
H14B H 0.128155 1.063902 0.684649 0.087 Uiso 1 1 calc R U . . .
H14C H 0.073084 0.916779 0.716990 0.087 Uiso 1 1 calc R U . . .
C11 C 0.0387(7) 0.6950(5) 0.4640(3) 0.0583(13) Uani 1 1 d . . . . .
H11A H 0.168328 0.636130 0.441392 0.087 Uiso 1 1 calc R U . . .
H11B H -0.049326 0.709853 0.420406 0.087 Uiso 1 1 calc R U . . .
H11C H 0.010015 0.636255 0.519075 0.087 Uiso 1 1 calc R U . . .
C18 C 0.4373(8) 0.0547(7) 0.3141(3) 0.0669(14) Uani 1 1 d . . . . .
H18A H 0.316031 0.052284 0.306902 0.100 Uiso 1 1 calc R U . . .
H18B H 0.539209 -0.026601 0.283964 0.100 Uiso 1 1 calc R U . . .
H18C H 0.435495 0.158060 0.288469 0.100 Uiso 1 1 calc R U . . .
C10 C 0.7187(7) 0.2954(6) 1.0520(4) 0.0674(15) Uani 1 1 d . . . . .
H10A H 0.598738 0.317296 1.028405 0.101 Uiso 1 1 calc R U . . .
H10B H 0.758625 0.381131 1.028407 0.101 Uiso 1 1 calc R U . . .
H10C H 0.702353 0.286712 1.116517 0.101 Uiso 1 1 calc R U . . .
C15 C 0.4711(8) 0.2696(6) 0.5761(4) 0.0678(15) Uani 1 1 d . . . . .
H15A H 0.464801 0.355521 0.528504 0.102 Uiso 1 1 calc R U . . .
H15B H 0.581634 0.240866 0.609411 0.102 Uiso 1 1 calc R U . . .
H15C H 0.356311 0.303708 0.615612 0.102 Uiso 1 1 calc R U . . .
H1 H 0.568(11) 0.138(9) 0.920(5) 0.12(3) Uiso 1 1 d . . . . .

loop_
_atom_site_aniso_label
_atom_site_aniso_U_11
_atom_site_aniso_U_22
_atom_site_aniso_U_33
_atom_site_aniso_U_23
_atom_site_aniso_U_13
_atom_site_aniso_U_12
O2 0.0542(19) 0.0488(19) 0.058(2) 0.0132(15) -0.0192(15) -0.0181(16)
O1 0.047(2) 0.057(2) 0.065(2) 0.0234(17) -0.0196(16) -0.0204(17)
N1 0.045(2) 0.042(2) 0.041(2) 0.0015(16) -0.0099(16) -0.0081(18)
N2 0.044(2) 0.034(2) 0.041(2) 0.0013(15) -0.0088(15) -0.0117(16)
N4 0.040(2) 0.039(2) 0.057(2) -0.0026(17) -0.0116(18) -0.0149(18)
O4 0.078(3) 0.089(3) 0.097(3) -0.035(2) 0.038(2) -0.048(2)
N3 0.048(2) 0.046(2) 0.056(2) -0.0108(18) -0.0014(18) -0.0190(19)
C2 0.046(2) 0.034(2) 0.036(2) -0.0050(17) -0.0081(18) -0.012(2)
C6 0.040(2) 0.042(2) 0.038(2) 0.0004(18) -0.0095(18) -0.013(2)
C12 0.033(2) 0.035(2) 0.044(2) -0.0036(17) -0.0065(17) -0.0104(18)
C1 0.038(2) 0.038(2) 0.036(2) -0.0038(17) -0.0020(17) -0.0160(19)
C13 0.035(2) 0.040(2) 0.043(2) -0.0034(18) -0.0055(18) -0.0121(19)
C16 0.039(2) 0.045(3) 0.055(3) -0.020(2) 0.004(2) -0.019(2)
C17 0.042(2) 0.050(3) 0.048(3) -0.013(2) -0.0012(19) -0.021(2)
C3 0.052(3) 0.040(2) 0.043(2) -0.0038(19) 0.000(2) -0.021(2)
C8 0.051(3) 0.043(2) 0.034(2) 0.0013(18) -0.0093(19) -0.014(2)
O3 0.092(3) 0.124(4) 0.145(4) -0.072(3) 0.022(3) -0.075(3)
C5 0.036(2) 0.055(3) 0.054(3) -0.004(2) -0.009(2) -0.017(2)
C9 0.053(3) 0.041(2) 0.036(2) -0.0026(18) -0.007(2) -0.009(2)
C4 0.044(3) 0.048(3) 0.063(3) -0.012(2) 0.007(2) -0.024(2)
C7 0.076(3) 0.057(3) 0.047(3) -0.007(2) -0.016(2) -0.024(3)
C14 0.075(3) 0.058(3) 0.045(3) -0.004(2) -0.017(2) -0.027(3)
C11 0.066(3) 0.044(3) 0.070(3) -0.013(2) -0.010(3) -0.024(2)
C18 0.070(3) 0.084(4) 0.054(3) -0.009(3) -0.013(3) -0.036(3)
C10 0.063(3) 0.051(3) 0.072(3) -0.017(2) -0.006(3) -0.002(3)
C15 0.069(3) 0.055(3) 0.082(4) -0.027(3) -0.006(3) -0.020(3)

loop_
_atom_type_symbol
_atom_type_description
_atom_type_scat_dispersion_real
_atom_type_scat_dispersion_imag
_atom_type_scat_source
C C 0.0033 0.0016 'International Tables Vol C Tables 4.2.6.8 and 6.1.1.4'
H H 0.0000 0.0000 'International Tables Vol C Tables 4.2.6.8 and 6.1.1.4'
N N 0.0061 0.0033 'International Tables Vol C Tables 4.2.6.8 and 6.1.1.4'
O O 0.0106 0.0060 'International Tables Vol C Tables 4.2.6.8 and 6.1.1.4'

loop_
_geom_angle_atom_site_label_1
_geom_angle_atom_site_label_2
_geom_angle_atom_site_label_3
_geom_angle
_geom_angle_site_symmetry_1
_geom_angle_site_symmetry_3
_geom_angle_publ_flag
C2 O2 H2 109.5 . . ?
C6 O1 H1 113(5) . . ?
C8 N1 C9 119.8(4) . . ?
C13 N2 C12 120.0(3) . . ?
O3 N4 O4 122.3(4) . . ?
O3 N4 C1 118.3(4) . . ?
O4 N4 C1 119.3(4) . . ?
C16 N3 C17 118.6(4) . . ?
O2 C2 C3 124.8(3) . . ?
O2 C2 C1 116.7(4) . . ?
C3 C2 C1 118.4(4) . . ?
O1 C6 C5 125.4(4) . . ?
O1 C6 C1 117.1(4) . . ?
C5 C6 C1 117.5(4) . . ?
N2 C12 C13 119.8(4) . 2_576 ?
N2 C12 C11 117.3(4) . . ?
C13 C12 C11 122.9(4) 2_576 . ?
C2 C1 C6 122.5(4) . . ?
C2 C1 N4 119.0(3) . . ?
C6 C1 N4 118.5(3) . . ?
N2 C13 C12 120.2(4) . 2_576 ?
N2 C13 C14 117.9(3) . . ?
C12 C13 C14 121.9(4) 2_576 . ?
N3 C16 C17 121.3(4) . 2_656 ?
N3 C16 C15 116.9(4) . . ?
C17 C16 C15 121.8(4) 2_656 . ?
N3 C17 C16 120.2(4) . 2_656 ?
N3 C17 C18 117.1(4) . . ?
C16 C17 C18 122.7(4) 2_656 . ?
C4 C3 C2 119.6(4) . . ?
C4 C3 H3 120.2 . . ?
C2 C3 H3 120.2 . . ?
N1 C8 C9 120.3(4) . 2_757 ?
N1 C8 C7 117.2(4) . . ?
C9 C8 C7 122.4(4) 2_757 . ?
C4 C5 C6 120.2(4) . . ?
C4 C5 H5 119.9 . . ?
C6 C5 H5 119.9 . . ?
N1 C9 C8 119.9(4) . 2_757 ?
N1 C9 C10 117.1(4) . . ?
C8 C9 C10 123.1(4) 2_757 . ?
C5 C4 C3 121.7(4) . . ?
C5 C4 H4 119.1 . . ?
C3 C4 H4 119.1 . . ?
C8 C7 H7A 109.5 . . ?
C8 C7 H7B 109.5 . . ?
H7A C7 H7B 109.5 . . ?
C8 C7 H7C 109.5 . . ?
H7A C7 H7C 109.5 . . ?
H7B C7 H7C 109.5 . . ?
C13 C14 H14A 109.5 . . ?
C13 C14 H14B 109.5 . . ?
H14A C14 H14B 109.5 . . ?
C13 C14 H14C 109.5 . . ?
H14A C14 H14C 109.5 . . ?
H14B C14 H14C 109.5 . . ?
C12 C11 H11A 109.5 . . ?
C12 C11 H11B 109.5 . . ?
H11A C11 H11B 109.5 . . ?
C12 C11 H11C 109.5 . . ?
H11A C11 H11C 109.5 . . ?
H11B C11 H11C 109.5 . . ?
C17 C18 H18A 109.5 . . ?
C17 C18 H18B 109.5 . . ?
H18A C18 H18B 109.5 . . ?
C17 C18 H18C 109.5 . . ?
H18A C18 H18C 109.5 . . ?
H18B C18 H18C 109.5 . . ?
C9 C10 H10A 109.5 . . ?
C9 C10 H10B 109.5 . . ?
H10A C10 H10B 109.5 . . ?
C9 C10 H10C 109.5 . . ?
H10A C10 H10C 109.5 . . ?
H10B C10 H10C 109.5 . . ?
C16 C15 H15A 109.5 . . ?
C16 C15 H15B 109.5 . . ?
H15A C15 H15B 109.5 . . ?
C16 C15 H15C 109.5 . . ?
H15A C15 H15C 109.5 . . ?
H15B C15 H15C 109.5 . . ?

loop_
_geom_bond_atom_site_label_1
_geom_bond_atom_site_label_2
_geom_bond_distance
_geom_bond_site_symmetry_2
_geom_bond_publ_flag
O2 C2 1.365(5) . ?
O2 H2 0.8200 . ?
O1 C6 1.348(5) . ?
O1 H1 0.81(7) . ?
N1 C8 1.340(5) . ?
N1 C9 1.352(6) . ?
N2 C13 1.346(5) . ?
N2 C12 1.347(5) . ?
N4 O3 1.207(5) . ?
N4 O4 1.209(5) . ?
N4 C1 1.464(5) . ?
N3 C16 1.344(5) . ?
N3 C17 1.347(5) . ?
C2 C3 1.388(6) . ?
C2 C1 1.393(5) . ?
C6 C5 1.391(6) . ?
C6 C1 1.402(5) . ?
C12 C13 1.404(6) 2_576 ?
C12 C11 1.504(6) . ?
C13 C14 1.506(6) . ?
C16 C17 1.404(6) 2_656 ?
C16 C15 1.511(6) . ?
C17 C18 1.482(6) . ?
C3 C4 1.385(6) . ?
C3 H3 0.9300 . ?
C8 C9 1.390(6) 2_757 ?
C8 C7 1.513(6) . ?
C5 C4 1.380(6) . ?
C5 H5 0.9300 . ?
C9 C10 1.499(6) . ?
C4 H4 0.9300 . ?
C7 H7A 0.9600 . ?
C7 H7B 0.9600 . ?
C7 H7C 0.9600 . ?
C14 H14A 0.9600 . ?
C14 H14B 0.9600 . ?
C14 H14C 0.9600 . ?
C11 H11A 0.9600 . ?
C11 H11B 0.9600 . ?
C11 H11C 0.9600 . ?
C18 H18A 0.9600 . ?
C18 H18B 0.9600 . ?
C18 H18C 0.9600 . ?
C10 H10A 0.9600 . ?
C10 H10B 0.9600 . ?
C10 H10C 0.9600 . ?
C15 H15A 0.9600 . ?
C15 H15B 0.9600 . ?
C15 H15C 0.9600 . ?

loop_
_geom_torsion_atom_site_label_1
_geom_torsion_atom_site_label_2
_geom_torsion_atom_site_label_3
_geom_torsion_atom_site_label_4
_geom_torsion
_geom_torsion_site_symmetry_1
_geom_torsion_site_symmetry_2
_geom_torsion_site_symmetry_3
_geom_torsion_site_symmetry_4
_geom_torsion_publ_flag
C13 N2 C12 C13 -0.9(6) . . . 2_576 ?
C13 N2 C12 C11 179.7(4) . . . . ?
O2 C2 C1 C6 -179.8(4) . . . . ?
C3 C2 C1 C6 2.0(6) . . . . ?
O2 C2 C1 N4 -1.4(6) . . . . ?
C3 C2 C1 N4 -179.6(4) . . . . ?
O1 C6 C1 C2 178.9(4) . . . . ?
C5 C6 C1 C2 -2.2(6) . . . . ?
O1 C6 C1 N4 0.5(6) . . . . ?
C5 C6 C1 N4 179.4(4) . . . . ?
O3 N4 C1 C2 96.0(5) . . . . ?
O4 N4 C1 C2 -85.0(5) . . . . ?
O3 N4 C1 C6 -85.6(5) . . . . ?
O4 N4 C1 C6 93.5(5) . . . . ?
C12 N2 C13 C12 0.9(6) . . . 2_576 ?
C12 N2 C13 C14 179.9(4) . . . . ?
C17 N3 C16 C17 0.2(7) . . . 2_656 ?
C17 N3 C16 C15 -179.3(4) . . . . ?
C16 N3 C17 C16 -0.2(7) . . . 2_656 ?
C16 N3 C17 C18 -179.9(4) . . . . ?
O2 C2 C3 C4 -178.8(4) . . . . ?
C1 C2 C3 C4 -0.6(6) . . . . ?
C9 N1 C8 C9 0.8(6) . . . 2_757 ?
C9 N1 C8 C7 178.6(4) . . . . ?
O1 C6 C5 C4 179.9(4) . . . . ?
C1 C6 C5 C4 1.1(6) . . . . ?
C8 N1 C9 C8 -0.8(6) . . . 2_757 ?
C8 N1 C9 C10 180.0(4) . . . . ?
C6 C5 C4 C3 0.1(7) . . . . ?
C2 C3 C4 C5 -0.4(7) . . . . ?
